data_4028298
loop_
_publ_author_name
'Nicholas A. Magnus'
'Bret A. Astleford'
'Dana L. T. Laird'
'Todd D. Maloney'
'Adam D. McFarland'
'John R. Rizzo'
'J. Craig Ruble'
'Gregory A. Stephenson'
'James P. Wepsiec'

_publ_section_title
;
 Additives Promote Noyori-type Reductions of a \b-Keto-\g-lactam:
 Asymmetric Syntheses of Serotonin Norepinephrine Reuptake Inhibitors
;
_journal_name_full 'Journal of Organic Chemistry'
_journal_page_first 5768
_journal_page_last 5774
_journal_paper_doi 10.1021/jo400589j
_journal_volume 78
_journal_year 2013
_chemical_absolute_configuration ad
_chemical_formula_sum 'C37 H45 Cl2 N O10 S'
_chemical_formula_weight 766.70
_chemical_name_systematic
;
 ?
;
_space_group_IT_number 4
_symmetry_cell_setting monoclinic
_symmetry_space_group_name_Hall 'P 2yb'
_symmetry_space_group_name_H-M 'P 1 21 1'
_atom_sites_solution_hydrogens geom
_atom_sites_solution_primary direct
_atom_sites_solution_secondary difmap
_audit_creation_method SHELXL-97
_cell_angle_alpha 90.00
_cell_angle_beta 102.099(3)
_cell_angle_gamma 90.00
_cell_formula_units_Z 2
_cell_length_a 9.9176(5)
_cell_length_b 13.8269(7)
_cell_length_c 14.4534(7)
_cell_measurement_reflns_used 8067
_cell_measurement_temperature 100(2)
_cell_measurement_theta_max 64.57
_cell_measurement_theta_min 3.13
_cell_volume 1937.96(17)
_computing_cell_refinement 'Bruker SMART'
_computing_data_collection 'Bruker SMART'
_computing_data_reduction 'Bruker SAINT'
_computing_molecular_graphics 'Bruker SHELXTL'
_computing_publication_material 'Bruker SHELXTL'
_computing_structure_refinement 'SHELXL-97 (Sheldrick, 1997)'
_computing_structure_solution 'SHELXS-97 (Sheldrick, 1990)'
_diffrn_ambient_temperature 100(2)
_diffrn_measured_fraction_theta_full 0.997
_diffrn_measured_fraction_theta_max 0.997
_diffrn_measurement_device_type 'CCD area detector'
_diffrn_measurement_method 'phi and omega scans'
_diffrn_radiation_monochromator graphite
_diffrn_radiation_source 'fine-focus sealed tube'
_diffrn_radiation_type CuK\a
_diffrn_radiation_wavelength 1.54178
_diffrn_reflns_av_R_equivalents 0.0972
_diffrn_reflns_av_sigmaI/netI 0.0670
_diffrn_reflns_limit_h_max 11
_diffrn_reflns_limit_h_min -11
_diffrn_reflns_limit_k_max 16
_diffrn_reflns_limit_k_min -16
_diffrn_reflns_limit_l_max 16
_diffrn_reflns_limit_l_min -16
_diffrn_reflns_number 16499
_diffrn_reflns_theta_full 64.99
_diffrn_reflns_theta_max 64.99
_diffrn_reflns_theta_min 3.13
_exptl_absorpt_coefficient_mu 2.479
_exptl_absorpt_correction_T_max 0.8861
_exptl_absorpt_correction_T_min 0.6370
_exptl_absorpt_correction_type multi-scan
_exptl_absorpt_process_details
;Sheldrick, G. M.: SADABS, Bruker AXS area detector scaling and absorption, 
version 2008/1, University of G\"ottingen, Germany 2008.
;
_exptl_crystal_colour colourless
_exptl_crystal_density_diffrn 1.314
_exptl_crystal_description tabular
_exptl_crystal_F_000 808
_exptl_crystal_size_max 0.20
_exptl_crystal_size_mid 0.10
_exptl_crystal_size_min 0.05
_refine_diff_density_max 0.383
_refine_diff_density_min -0.387
_refine_diff_density_rms 0.071
_refine_ls_abs_structure_details 'Flack H D (1983), Acta Cryst. A39, 876-881'
_refine_ls_abs_structure_Flack -0.004(16)
_refine_ls_extinction_coef 0.0036(5)
_refine_ls_extinction_expression Fc^*^=kFc[1+0.001xFc^2^\l^3^/sin(2\q)]^-1/4^
_refine_ls_extinction_method SHELXL
_refine_ls_goodness_of_fit_ref 1.038
_refine_ls_hydrogen_treatment constr
_refine_ls_matrix_type full
_refine_ls_number_parameters 469
_refine_ls_number_reflns 5816
_refine_ls_number_restraints 1
_refine_ls_restrained_S_all 1.038
_refine_ls_R_factor_all 0.0557
_refine_ls_R_factor_gt 0.0500
_refine_ls_shift/su_max 0.002
_refine_ls_shift/su_mean 0.000
_refine_ls_structure_factor_coef Fsqd
_refine_ls_weighting_details 'calc w=1/[\s^2^(Fo^2^)+(0.0971P)^2^+0.0000P] where P=(Fo^2^+2Fc^2^)/3'
_refine_ls_weighting_scheme calc
_refine_ls_wR_factor_gt 0.1317
_refine_ls_wR_factor_ref 0.1406
_reflns_number_gt 5144
_reflns_number_total 5816
_reflns_threshold_expression >2sigma(I)
_cod_data_source_file jo400589j_si_001.cif
_cod_data_source_block 08037_0m
_cod_database_code 4028298

loop_
_symmetry_equiv_pos_as_xyz
'x, y, z'
'-x, y+1/2, -z'

loop_
_atom_site_label
_atom_site_type_symbol
_atom_site_fract_x
_atom_site_fract_y
_atom_site_fract_z
_atom_site_U_iso_or_equiv
_atom_site_adp_type
_atom_site_occupancy
_atom_site_symmetry_multiplicity
_atom_site_calc_flag
_atom_site_refinement_flags
Cl4A Cl 0.27111(10) 0.31760(7) -0.05069(6) 0.0429(2) Uani 1 1 d .
Cl1A Cl 0.16594(12) 0.60010(9) -0.31255(6) 0.0554(3) Uani 1 1 d .
O8A O 0.3313(3) 0.47318(19) 0.08325(16) 0.0370(6) Uani 1 1 d .
C3A C 0.2233(4) 0.4663(3) -0.1727(3) 0.0388(8) Uani 1 1 d .
H3A H 0.1994 0.4188 -0.2209 0.047 Uiso 1 1 calc R
C14A C 0.5683(4) 0.6031(3) 0.1799(3) 0.0427(9) Uani 1 1 d .
H14A H 0.5958 0.5695 0.1262 0.051 Uiso 1 1 calc R
H14B H 0.5277 0.6667 0.1583 0.051 Uiso 1 1 calc R
C4A C 0.2628(3) 0.4397(3) -0.0790(3) 0.0337(8) Uani 1 1 d .
C5A C 0.2944(4) 0.5088(3) -0.0063(2) 0.0349(8) Uani 1 1 d .
C16A C 0.0830(4) 0.4561(3) 0.1608(3) 0.0430(9) Uani 1 1 d .
H16A H 0.0933 0.4137 0.1066 0.052 Uiso 1 1 calc R
N12A N 0.6252(3) 0.6220(2) 0.3479(2) 0.0395(7) Uani 1 1 d .
H12A H 0.6306 0.6847 0.3696 0.047 Uiso 1 1 calc R
H12C H 0.6707 0.5827 0.3958 0.047 Uiso 1 1 calc R
C7A C 0.2542(4) 0.6340(3) -0.1250(3) 0.0426(9) Uani 1 1 d .
H7A H 0.2520 0.7007 -0.1412 0.051 Uiso 1 1 calc R
C6A C 0.2919(4) 0.6060(3) -0.0320(3) 0.0419(9) Uani 1 1 d .
H6A H 0.3167 0.6538 0.0157 0.050 Uiso 1 1 calc R
C9A C 0.3222(4) 0.5320(3) 0.1649(2) 0.0350(8) Uani 1 1 d .
H9A H 0.2841 0.5972 0.1440 0.042 Uiso 1 1 calc R
C17A C 0.0045(4) 0.3994(4) 0.2245(3) 0.0530(11) Uani 1 1 d .
H17A H -0.0019 0.4388 0.2799 0.080 Uiso 1 1 calc R
H17B H 0.0538 0.3393 0.2454 0.080 Uiso 1 1 calc R
H17C H -0.0885 0.3842 0.1889 0.080 Uiso 1 1 calc R
C10A C 0.4677(4) 0.5416(3) 0.2224(2) 0.0349(8) Uani 1 1 d .
H10A H 0.5076 0.4752 0.2344 0.042 Uiso 1 1 calc R
C11A C 0.4761(4) 0.5914(3) 0.3185(2) 0.0376(8) Uani 1 1 d .
H11A H 0.4140 0.6482 0.3123 0.045 Uiso 1 1 calc R
H11B H 0.4510 0.5460 0.3652 0.045 Uiso 1 1 calc R
C15A C 0.2274(4) 0.4806(3) 0.2185(3) 0.0390(8) Uani 1 1 d .
H15A H 0.2169 0.5217 0.2726 0.047 Uiso 1 1 calc R
H15B H 0.2725 0.4198 0.2446 0.047 Uiso 1 1 calc R
C13A C 0.6902(4) 0.6140(3) 0.2634(3) 0.0448(9) Uani 1 1 d .
H13A H 0.7517 0.5570 0.2688 0.054 Uiso 1 1 calc R
H13B H 0.7441 0.6728 0.2564 0.054 Uiso 1 1 calc R
C2A C 0.2193(4) 0.5647(3) -0.1954(3) 0.0409(9) Uani 1 1 d .
C18A C 0.0028(5) 0.5457(4) 0.1215(4) 0.0562(11) Uani 1 1 d .
H18A H -0.0061 0.5888 0.1737 0.084 Uiso 1 1 calc R
H18B H -0.0892 0.5268 0.0866 0.084 Uiso 1 1 calc R
H18C H 0.0518 0.5794 0.0787 0.084 Uiso 1 1 calc R
O3B O 0.1680(2) 0.80293(18) 0.37221(15) 0.0313(5) Uani 1 1 d .
O16B O 0.2933(3) 0.9733(2) 0.53458(19) 0.0416(6) Uani 1 1 d .
O6B O 0.2973(2) 0.77975(18) 0.56631(17) 0.0326(5) Uani 1 1 d .
O1B O -0.0243(3) 0.7638(2) 0.26606(18) 0.0427(7) Uani 1 1 d .
O18B O -0.0321(3) 0.65308(18) 0.49061(19) 0.0383(6) Uani 1 1 d .
H18D H -0.0460 0.5931 0.4899 0.057 Uiso 1 1 calc R
C2B C 0.0946(4) 0.7903(3) 0.2827(2) 0.0319(7) Uani 1 1 d .
C19B C 0.1731(3) 0.8142(3) 0.2101(2) 0.0334(7) Uani 1 1 d .
C7B C 0.3558(4) 0.7954(3) 0.6580(2) 0.0331(8) Uani 1 1 d .
C5B C 0.1657(3) 0.8261(2) 0.5357(2) 0.0299(7) Uani 1 1 d .
H5B H 0.1093 0.8142 0.5844 0.036 Uiso 1 1 calc R
C15B C 0.1781(4) 0.9362(3) 0.5231(2) 0.0346(8) Uani 1 1 d .
C23B C 0.3753(4) 0.8700(3) 0.1589(3) 0.0448(10) Uani 1 1 d .
H23B H 0.4692 0.8895 0.1739 0.054 Uiso 1 1 calc R
C21B C 0.1711(4) 0.8348(3) 0.0443(2) 0.0388(9) Uani 1 1 d .
H21B H 0.1226 0.8308 -0.0197 0.047 Uiso 1 1 calc R
C9B C 0.5493(5) 0.7408(3) 0.7830(3) 0.0477(10) Uani 1 1 d .
H9B H 0.5070 0.7735 0.8272 0.057 Uiso 1 1 calc R
C20B C 0.1051(4) 0.8084(3) 0.1157(2) 0.0373(8) Uani 1 1 d .
H20B H 0.0125 0.7861 0.1003 0.045 Uiso 1 1 calc R
C4B C 0.0917(4) 0.7814(3) 0.4432(2) 0.0307(7) Uani 1 1 d .
H4B H -0.0012 0.8124 0.4245 0.037 Uiso 1 1 calc R
C8B C 0.4895(4) 0.7446(3) 0.6878(3) 0.0356(8) Uani 1 1 d .
C24B C 0.3107(4) 0.8452(3) 0.2314(3) 0.0386(8) Uani 1 1 d .
H24B H 0.3593 0.8491 0.2953 0.046 Uiso 1 1 calc R
C14B C 0.8642(5) 0.5829(4) 0.7882(4) 0.0668(14) Uani 1 1 d .
H14C H 0.8861 0.5441 0.7365 0.100 Uiso 1 1 calc R
H14D H 0.8487 0.5399 0.8389 0.100 Uiso 1 1 calc R
H14E H 0.9412 0.6265 0.8129 0.100 Uiso 1 1 calc R
C17B C 0.0710(4) 0.6722(3) 0.4493(2) 0.0322(8) Uani 1 1 d .
C13B C 0.5561(4) 0.7002(3) 0.6238(3) 0.0401(9) Uani 1 1 d .
H13C H 0.5186 0.7046 0.5579 0.048 Uiso 1 1 calc R
C25B C 0.3768(4) 0.8965(5) -0.0141(3) 0.0612(14) Uani 1 1 d .
H25A H 0.4241 0.9584 0.0020 0.092 Uiso 1 1 calc R
H25B H 0.3080 0.9034 -0.0732 0.092 Uiso 1 1 calc R
H25C H 0.4441 0.8470 -0.0220 0.092 Uiso 1 1 calc R
C22B C 0.3064(4) 0.8671(3) 0.0640(3) 0.0427(9) Uani 1 1 d .
C11B C 0.7345(4) 0.6420(3) 0.7514(3) 0.0480(10) Uani 1 1 d .
C12B C 0.6775(4) 0.6493(3) 0.6560(3) 0.0454(9) Uani 1 1 d .
H12B H 0.7221 0.6190 0.6116 0.055 Uiso 1 1 calc R
C10B C 0.6705(5) 0.6897(4) 0.8149(3) 0.0564(12) Uani 1 1 d .
H10B H 0.7100 0.6873 0.8807 0.068 Uiso 1 1 calc R
O15B O 0.0620(3) 0.9759(2) 0.5012(2) 0.0486(7) Uani 1 1 d .
O17B O 0.1413(3) 0.61338(19) 0.4188(2) 0.0438(6) Uani 1 1 d .
O7B O 0.3025(3) 0.8434(2) 0.71072(17) 0.0412(6) Uani 1 1 d .
S1 S 0.29736(10) 0.38696(7) 0.58040(7) 0.0417(2) Uani 1 1 d .
O1C O 0.3994(3) 0.3055(2) 0.6079(2) 0.0581(8) Uani 1 1 d .
C1C C 0.2280(5) 0.3735(4) 0.4588(3) 0.0520(10) Uani 1 1 d .
H1C1 H 0.3028 0.3739 0.4239 0.078 Uiso 1 1 calc R
H1C2 H 0.1645 0.4270 0.4369 0.078 Uiso 1 1 calc R
H1C3 H 0.1780 0.3120 0.4477 0.078 Uiso 1 1 calc R
C2C C 0.4032(5) 0.4891(3) 0.5741(4) 0.0552(11) Uani 1 1 d .
H2C1 H 0.4450 0.5108 0.6383 0.083 Uiso 1 1 calc R
H2C2 H 0.3472 0.5414 0.5400 0.083 Uiso 1 1 calc R
H2C3 H 0.4761 0.4715 0.5407 0.083 Uiso 1 1 calc R

loop_
_atom_site_aniso_label
_atom_site_aniso_U_11
_atom_site_aniso_U_22
_atom_site_aniso_U_33
_atom_site_aniso_U_23
_atom_site_aniso_U_13
_atom_site_aniso_U_12
Cl4A 0.0455(5) 0.0376(5) 0.0424(5) -0.0021(4) 0.0017(4) -0.0018(4)
Cl1A 0.0718(7) 0.0591(6) 0.0331(4) 0.0060(4) 0.0056(4) -0.0032(5)
O8A 0.0440(14) 0.0375(14) 0.0282(11) -0.0030(10) 0.0049(10) 0.0043(12)
C3A 0.0321(18) 0.049(2) 0.0346(18) -0.0038(16) 0.0051(14) -0.0039(17)
C14A 0.042(2) 0.048(2) 0.0390(19) -0.0026(18) 0.0093(16) -0.0011(19)
C4A 0.0255(16) 0.037(2) 0.0384(18) -0.0020(15) 0.0072(14) -0.0044(15)
C5A 0.0292(17) 0.047(2) 0.0279(16) -0.0001(15) 0.0030(14) -0.0007(16)
C16A 0.038(2) 0.051(2) 0.0384(19) -0.0056(17) 0.0031(16) -0.0043(18)
N12A 0.0367(16) 0.0347(17) 0.0427(16) -0.0010(13) -0.0016(13) 0.0005(14)
C7A 0.042(2) 0.046(2) 0.040(2) 0.0009(17) 0.0079(16) 0.0003(18)
C6A 0.042(2) 0.045(2) 0.0373(18) -0.0062(17) 0.0049(16) -0.0028(18)
C9A 0.0392(19) 0.0359(19) 0.0294(17) -0.0045(14) 0.0059(15) 0.0048(16)
C17A 0.041(2) 0.069(3) 0.048(2) 0.002(2) 0.0069(18) -0.013(2)
C10A 0.0355(19) 0.0339(19) 0.0343(18) -0.0047(15) 0.0052(15) -0.0007(16)
C11A 0.0338(18) 0.042(2) 0.0349(17) 0.0022(16) 0.0030(14) -0.0042(17)
C15A 0.0345(19) 0.046(2) 0.0365(18) -0.0061(16) 0.0073(15) -0.0023(17)
C13A 0.0358(19) 0.048(2) 0.050(2) -0.0053(19) 0.0092(17) -0.0061(18)
C2A 0.0371(19) 0.049(2) 0.0370(18) 0.0020(17) 0.0074(15) -0.0049(18)
C18A 0.040(2) 0.058(3) 0.066(3) 0.001(2) 0.001(2) 0.003(2)
O3B 0.0316(11) 0.0331(13) 0.0282(11) -0.0002(10) 0.0043(9) -0.0024(11)
O16B 0.0423(15) 0.0350(14) 0.0466(14) -0.0008(12) 0.0070(12) -0.0056(13)
O6B 0.0314(12) 0.0325(13) 0.0323(12) -0.0012(10) 0.0030(10) 0.0029(10)
O1B 0.0362(15) 0.0542(18) 0.0363(14) 0.0015(12) 0.0047(11) -0.0093(13)
O18B 0.0435(15) 0.0269(13) 0.0469(14) 0.0032(11) 0.0151(12) -0.0012(11)
C2B 0.0313(17) 0.0318(19) 0.0309(16) 0.0027(14) 0.0023(13) -0.0013(15)
C19B 0.0309(16) 0.0331(18) 0.0357(17) 0.0037(15) 0.0061(14) 0.0007(16)
C7B 0.0314(16) 0.036(2) 0.0302(16) 0.0025(14) 0.0027(14) -0.0047(15)
C5B 0.0327(17) 0.0228(17) 0.0336(16) -0.0050(14) 0.0053(13) 0.0014(14)
C15B 0.040(2) 0.0288(18) 0.0324(16) -0.0023(14) 0.0017(15) -0.0013(16)
C23B 0.0304(17) 0.060(3) 0.042(2) 0.0085(19) 0.0024(15) -0.0054(19)
C21B 0.0328(18) 0.050(2) 0.0312(17) 0.0055(16) 0.0022(14) 0.0017(17)
C9B 0.051(2) 0.051(3) 0.038(2) -0.0038(18) 0.0011(18) 0.012(2)
C20B 0.0329(17) 0.042(2) 0.0354(17) 0.0043(16) 0.0038(14) -0.0010(17)
C4B 0.0312(17) 0.0278(17) 0.0337(17) 0.0023(14) 0.0083(14) 0.0000(14)
C8B 0.0319(19) 0.0325(18) 0.0411(19) 0.0002(15) 0.0044(15) -0.0011(15)
C24B 0.0346(18) 0.044(2) 0.0349(17) 0.0036(16) 0.0028(15) 0.0000(16)
C14B 0.043(2) 0.063(3) 0.090(3) 0.005(3) 0.002(2) 0.014(2)
C17B 0.0353(18) 0.0277(18) 0.0321(17) -0.0045(14) 0.0036(15) 0.0016(15)
C13B 0.0335(18) 0.046(2) 0.0402(19) -0.0027(16) 0.0062(15) -0.0053(17)
C25B 0.038(2) 0.101(4) 0.044(2) 0.015(2) 0.0064(17) -0.008(3)
C22B 0.0358(19) 0.054(3) 0.0389(19) 0.0093(18) 0.0093(16) 0.0042(18)
C11B 0.035(2) 0.039(2) 0.066(3) 0.0055(19) 0.0032(19) -0.0011(18)
C12B 0.0358(19) 0.046(2) 0.057(2) -0.0093(19) 0.0144(18) 0.0003(18)
C10B 0.048(2) 0.065(3) 0.050(2) 0.003(2) -0.004(2) 0.013(2)
O15B 0.0397(15) 0.0265(13) 0.0753(19) -0.0028(13) 0.0023(14) 0.0048(12)
O17B 0.0484(15) 0.0300(14) 0.0548(15) -0.0029(12) 0.0147(13) 0.0052(12)
O7B 0.0410(14) 0.0461(15) 0.0362(13) -0.0087(11) 0.0074(11) 0.0069(12)
S1 0.0407(5) 0.0399(5) 0.0431(5) 0.0065(4) 0.0054(4) -0.0031(4)
O1C 0.0442(15) 0.0414(17) 0.078(2) 0.0207(16) -0.0125(14) -0.0026(14)
C1C 0.050(2) 0.055(3) 0.048(2) 0.005(2) 0.0028(18) 0.008(2)
C2C 0.057(3) 0.033(2) 0.074(3) 0.011(2) 0.010(2) -0.005(2)

loop_
_atom_type_symbol
_atom_type_description
_atom_type_scat_dispersion_real
_atom_type_scat_dispersion_imag
_atom_type_scat_source
C C 0.0181 0.0091 'International Tables Vol C Tables 4.2.6.8 and 6.1.1.4'
H H 0.0000 0.0000 'International Tables Vol C Tables 4.2.6.8 and 6.1.1.4'
N N 0.0311 0.0180 'International Tables Vol C Tables 4.2.6.8 and 6.1.1.4'
O O 0.0492 0.0322 'International Tables Vol C Tables 4.2.6.8 and 6.1.1.4'
Cl Cl 0.3639 0.7018 'International Tables Vol C Tables 4.2.6.8 and 6.1.1.4'
S S 0.3331 0.5567 'International Tables Vol C Tables 4.2.6.8 and 6.1.1.4'

loop_
_geom_angle_atom_site_label_1
_geom_angle_atom_site_label_2
_geom_angle_atom_site_label_3
_geom_angle
C5A O8A C9A 121.4(3)
C4A C3A C2A 118.6(4)
C13A C14A C10A 102.3(3)
C3A C4A C5A 121.8(4)
C3A C4A Cl4A 118.7(3)
C5A C4A Cl4A 119.5(3)
O8A C5A C6A 126.1(3)
O8A C5A C4A 116.0(3)
C6A C5A C4A 117.8(3)
C18A C16A C15A 112.3(4)
C18A C16A C17A 110.4(4)
C15A C16A C17A 108.6(3)
C13A N12A C11A 108.3(3)
C6A C7A C2A 119.8(4)
C7A C6A C5A 121.3(4)
O8A C9A C10A 106.3(3)
O8A C9A C15A 107.7(3)
C10A C9A C15A 112.6(3)
C9A C10A C14A 117.0(3)
C9A C10A C11A 113.6(3)
C14A C10A C11A 101.4(3)
N12A C11A C10A 104.1(3)
C9A C15A C16A 115.7(3)
N12A C13A C14A 104.3(3)
C7A C2A C3A 120.7(4)
C7A C2A Cl1A 119.9(3)
C3A C2A Cl1A 119.5(3)
C2B O3B C4B 113.5(3)
C7B O6B C5B 114.0(3)
O1B C2B O3B 122.3(3)
O1B C2B C19B 124.5(3)
O3B C2B C19B 113.1(3)
C20B C19B C24B 118.9(3)
C20B C19B C2B 117.8(3)
C24B C19B C2B 123.3(3)
O7B C7B O6B 123.5(3)
O7B C7B C8B 123.9(3)
O6B C7B C8B 112.6(3)
O6B C5B C4B 109.3(3)
O6B C5B C15B 112.7(3)
C4B C5B C15B 109.5(3)
O16B C15B O15B 128.9(4)
O16B C15B C5B 119.4(3)
O15B C15B C5B 111.7(3)
C24B C23B C22B 121.8(4)
C20B C21B C22B 121.4(3)
C8B C9B C10B 120.8(4)
C21B C20B C19B 120.6(3)
O3B C4B C5B 108.5(3)
O3B C4B C17B 110.1(3)
C5B C4B C17B 113.4(3)
C9B C8B C13B 118.8(4)
C9B C8B C7B 118.6(3)
C13B C8B C7B 122.6(3)
C23B C24B C19B 119.6(3)
O17B C17B O18B 126.3(3)
O17B C17B C4B 123.2(3)
O18B C17B C4B 110.5(3)
C8B C13B C12B 120.1(4)
C21B C22B C23B 117.7(3)
C21B C22B C25B 121.0(4)
C23B C22B C25B 121.4(4)
C12B C11B C10B 118.6(4)
C12B C11B C14B 121.8(4)
C10B C11B C14B 119.6(4)
C11B C12B C13B 121.2(4)
C11B C10B C9B 120.4(4)
O1C S1 C1C 106.5(2)
O1C S1 C2C 103.6(2)
C1C S1 C2C 98.3(2)

loop_
_geom_bond_atom_site_label_1
_geom_bond_atom_site_label_2
_geom_bond_distance
Cl4A C4A 1.735(4)
Cl1A C2A 1.735(4)
O8A C5A 1.361(4)
O8A C9A 1.452(4)
C3A C4A 1.379(5)
C3A C2A 1.397(6)
C14A C13A 1.526(6)
C14A C10A 1.533(5)
C4A C5A 1.406(5)
C5A C6A 1.393(6)
C16A C18A 1.517(7)
C16A C15A 1.537(5)
C16A C17A 1.540(6)
N12A C13A 1.500(5)
N12A C11A 1.511(5)
C7A C6A 1.374(5)
C7A C2A 1.388(6)
C9A C10A 1.513(5)
C9A C15A 1.513(5)
C10A C11A 1.537(5)
O3B C2B 1.357(4)
O3B C4B 1.429(4)
O16B C15B 1.231(5)
O6B C7B 1.348(4)
O6B C5B 1.438(4)
O1B C2B 1.210(4)
O18B C17B 1.315(5)
C2B C19B 1.470(5)
C19B C20B 1.391(5)
C19B C24B 1.401(5)
C7B O7B 1.212(5)
C7B C8B 1.483(5)
C5B C4B 1.515(5)
C5B C15B 1.541(5)
C15B O15B 1.255(5)
C23B C24B 1.381(5)
C23B C22B 1.398(5)
C21B C20B 1.382(5)
C21B C22B 1.386(6)
C9B C8B 1.381(6)
C9B C10B 1.387(6)
C4B C17B 1.530(5)
C8B C13B 1.387(6)
C14B C11B 1.523(6)
C17B O17B 1.213(4)
C13B C12B 1.387(6)
C25B C22B 1.502(6)
C11B C12B 1.380(6)
C11B C10B 1.387(7)
S1 O1C 1.510(3)
S1 C1C 1.758(4)
S1 C2C 1.773(4)

loop_
_geom_torsion_atom_site_label_1
_geom_torsion_atom_site_label_2
_geom_torsion_atom_site_label_3
_geom_torsion_atom_site_label_4
_geom_torsion
C2A C3A C4A C5A 2.1(5)
C2A C3A C4A Cl4A -178.8(3)
C9A O8A C5A C6A 24.0(6)
C9A O8A C5A C4A -159.3(3)
C3A C4A C5A O8A 179.7(3)
Cl4A C4A C5A O8A 0.6(5)
C3A C4A C5A C6A -3.4(5)
Cl4A C4A C5A C6A 177.6(3)
C2A C7A C6A C5A -0.8(6)
O8A C5A C6A C7A 179.3(4)
C4A C5A C6A C7A 2.7(6)
C5A O8A C9A C10A -117.6(4)
C5A O8A C9A C15A 121.5(3)
O8A C9A C10A C14A 69.4(4)
C15A C9A C10A C14A -172.8(3)
O8A C9A C10A C11A -172.8(3)
C15A C9A C10A C11A -55.1(4)
C13A C14A C10A C9A 168.5(3)
C13A C14A C10A C11A 44.4(4)
C13A N12A C11A C10A 13.9(4)
C9A C10A C11A N12A -162.3(3)
C14A C10A C11A N12A -35.8(4)
O8A C9A C15A C16A -55.4(4)
C10A C9A C15A C16A -172.3(3)
C18A C16A C15A C9A -60.9(5)
C17A C16A C15A C9A 176.8(3)
C11A N12A C13A C14A 13.8(4)
C10A C14A C13A N12A -36.1(4)
C6A C7A C2A C3A -0.6(6)
C6A C7A C2A Cl1A 177.8(3)
C4A C3A C2A C7A -0.1(6)
C4A C3A C2A Cl1A -178.5(3)
C4B O3B C2B O1B 0.4(5)
C4B O3B C2B C19B 179.0(3)
O1B C2B C19B C20B 1.7(6)
O3B C2B C19B C20B -176.8(3)
O1B C2B C19B C24B 179.7(4)
O3B C2B C19B C24B 1.1(5)
C5B O6B C7B O7B 0.5(5)
C5B O6B C7B C8B 178.5(3)
C7B O6B C5B C4B -163.6(3)
C7B O6B C5B C15B 74.3(4)
O6B C5B C15B O16B 3.6(4)
C4B C5B C15B O16B -118.3(3)
O6B C5B C15B O15B -176.5(3)
C4B C5B C15B O15B 61.6(4)
C22B C21B C20B C19B 0.5(7)
C24B C19B C20B C21B -1.5(6)
C2B C19B C20B C21B 176.6(4)
C2B O3B C4B C5B -163.0(3)
C2B O3B C4B C17B 72.3(4)
O6B C5B C4B O3B -65.2(3)
C15B C5B C4B O3B 58.7(4)
O6B C5B C4B C17B 57.5(4)
C15B C5B C4B C17B -178.6(3)
C10B C9B C8B C13B -3.0(7)
C10B C9B C8B C7B 176.5(4)
O7B C7B C8B C9B 8.7(6)
O6B C7B C8B C9B -169.2(4)
O7B C7B C8B C13B -171.8(4)
O6B C7B C8B C13B 10.2(5)
C22B C23B C24B C19B 1.4(7)
C20B C19B C24B C23B 0.6(6)
C2B C19B C24B C23B -177.4(4)
O3B C4B C17B O17B 19.2(5)
C5B C4B C17B O17B -102.6(4)
O3B C4B C17B O18B -160.2(3)
C5B C4B C17B O18B 78.0(4)
C9B C8B C13B C12B 2.8(6)
C7B C8B C13B C12B -176.6(4)
C20B C21B C22B C23B 1.4(7)
C20B C21B C22B C25B -179.4(5)
C24B C23B C22B C21B -2.3(7)
C24B C23B C22B C25B 178.5(5)
C10B C11B C12B C13B -2.3(7)
C14B C11B C12B C13B 177.3(4)
C8B C13B C12B C11B -0.2(6)
C12B C11B C10B C9B 2.1(7)
C14B C11B C10B C9B -177.5(5)
C8B C9B C10B C11B 0.5(7)
